data_4080862
loop_
_publ_author_name
'Fong, Henry'
'Moret, Marc-Etienne'
'Lee, Yunho'
'Peters, Jonas C.'

_publ_section_title
;
 Heterolytic H2Cleavage and Catalytic Hydrogenation by an Iron
 Metallaboratrane
;
_journal_issue 10
_journal_name_full Organometallics
_journal_page_first 3053
_journal_paper_doi 10.1021/om400281v
_journal_volume 32
_journal_year 2013
_chemical_formula_sum 'C37 H55 Fe O P3 Si'
_chemical_formula_weight 692.66
_chemical_name_systematic
; 
 ? 
;
_space_group_IT_number 15
_symmetry_cell_setting monoclinic
_symmetry_space_group_name_Hall '-C 2yc'
_symmetry_space_group_name_H-M 'C 1 2/c 1'
_atom_sites_solution_hydrogens geom
_atom_sites_solution_primary direct
_atom_sites_solution_secondary difmap
_audit_creation_method SHELXL-97
_cell_angle_alpha 90.00
_cell_angle_beta 104.2430(10)
_cell_angle_gamma 90.00
_cell_formula_units_Z 8
_cell_length_a 36.5798(8)
_cell_length_b 11.7777(3)
_cell_length_c 17.1309(4)
_cell_measurement_reflns_used 9816
_cell_measurement_temperature 100(2)
_cell_measurement_theta_max 68.45
_cell_measurement_theta_min 2.49
_cell_volume 7153.6(3)
_computing_cell_refinement 'Bruker SMART'
_computing_data_collection 'Bruker SMART'
_computing_data_reduction 'Bruker SAINT'
_computing_molecular_graphics 'Bruker SHELXTL'
_computing_publication_material 'Bruker SHELXTL'
_computing_structure_refinement 'SHELXL-97 (Sheldrick, 1997)'
_computing_structure_solution 'SHELXS-97 (Sheldrick, 1990)'
_diffrn_ambient_temperature 100(2)
_diffrn_detector_area_resol_mean 8.3
_diffrn_measured_fraction_theta_full 0.988
_diffrn_measured_fraction_theta_max 0.989
_diffrn_measurement_device_type 'CCD area detector'
_diffrn_measurement_method 'phi and omega scans'
_diffrn_radiation_monochromator graphite
_diffrn_radiation_source 'fine-focus sealed tube'
_diffrn_radiation_type CuK\a
_diffrn_radiation_wavelength 1.54178
_diffrn_reflns_av_R_equivalents 0.0274
_diffrn_reflns_av_sigmaI/netI 0.0153
_diffrn_reflns_limit_h_max 44
_diffrn_reflns_limit_h_min -43
_diffrn_reflns_limit_k_max 14
_diffrn_reflns_limit_k_min -13
_diffrn_reflns_limit_l_max 20
_diffrn_reflns_limit_l_min -20
_diffrn_reflns_number 50397
_diffrn_reflns_theta_full 68.95
_diffrn_reflns_theta_max 68.95
_diffrn_reflns_theta_min 2.49
_diffrn_standards_decay_% 0
_diffrn_standards_interval_count 0
_diffrn_standards_interval_time 0
_diffrn_standards_number 0
_exptl_absorpt_coefficient_mu 5.175
_exptl_absorpt_correction_T_max 0.5107
_exptl_absorpt_correction_T_min 0.3578
_exptl_absorpt_correction_type multi-scan
_exptl_crystal_colour yellow
_exptl_crystal_density_diffrn 1.286
_exptl_crystal_density_meas ?
_exptl_crystal_density_method 'not measured'
_exptl_crystal_description block
_exptl_crystal_F_000 2960
_exptl_crystal_size_max 0.25
_exptl_crystal_size_mid 0.20
_exptl_crystal_size_min 0.15
_refine_diff_density_max 0.439
_refine_diff_density_min -0.287
_refine_diff_density_rms 0.049
_refine_ls_extinction_method none
_refine_ls_goodness_of_fit_ref 1.046
_refine_ls_hydrogen_treatment mixed
_refine_ls_matrix_type full
_refine_ls_number_parameters 404
_refine_ls_number_reflns 6580
_refine_ls_number_restraints 0
_refine_ls_restrained_S_all 1.046
_refine_ls_R_factor_all 0.0290
_refine_ls_R_factor_gt 0.0273
_refine_ls_shift/su_max 0.001
_refine_ls_shift/su_mean 0.000
_refine_ls_structure_factor_coef Fsqd
_refine_ls_weighting_details 'calc w=1/[\s^2^(Fo^2^)+(0.0402P)^2^+6.8839P] where P=(Fo^2^+2Fc^2^)/3'
_refine_ls_weighting_scheme calc
_refine_ls_wR_factor_gt 0.0693
_refine_ls_wR_factor_ref 0.0703
_reflns_number_gt 6292
_reflns_number_total 6580
_reflns_threshold_expression >2sigma(I)
_cod_data_source_file om400281v_si_002.cif
_cod_data_source_block d8_08027_0m
_cod_depositor_comments
;
The following automatic conversions were performed:

'_symmetry_cell_setting' value 'Monoclinic' changed to 'monoclinic'
according to /home/saulius/struct/CIF-dictionaries/cif_core.dic
dictionary named 'cif_core.dic' version 2.3.1 from 2005-06-27.

Automatic conversion script
Id: cif_fix_values 1891 2012-01-12 08:04:46Z andrius 

The following automatic conversions were performed:

'_exptl_crystal_density_meas' value 'not measured' was changed to '?'
- the value is perceived as not measured.

Automatic conversion script
Id: cif_fix_values 3008 2015-01-20 13:52:24Z robertas 
;
_cod_original_sg_symbol_H-M C2/c
_cod_database_code 4080862

loop_
_symmetry_equiv_pos_as_xyz
'x, y, z'
'-x, y, -z+1/2'
'x+1/2, y+1/2, z'
'-x+1/2, y+1/2, -z+1/2'
'-x, -y, -z'
'x, -y, z-1/2'
'-x+1/2, -y+1/2, -z'
'x+1/2, -y+1/2, z-1/2'

loop_
_atom_site_label
_atom_site_type_symbol
_atom_site_fract_x
_atom_site_fract_y
_atom_site_fract_z
_atom_site_U_iso_or_equiv
_atom_site_adp_type
_atom_site_occupancy
_atom_site_symmetry_multiplicity
_atom_site_calc_flag
_atom_site_refinement_flags
Fe1 Fe 0.123500(6) 0.810426(19) 0.219084(13) 0.01278(7) Uani 1 1 d .
P1 P 0.087348(11) 0.91606(3) 0.11966(2) 0.01573(9) Uani 1 1 d .
P3 P 0.178224(10) 0.90118(3) 0.25752(2) 0.01298(8) Uani 1 1 d .
P2 P 0.101176(11) 0.63191(3) 0.21402(2) 0.01707(9) Uani 1 1 d .
Si1 Si 0.146769(11) 0.74704(3) 0.11670(2) 0.01242(9) Uani 1 1 d .
O1 O 0.09403(3) 0.88622(11) 0.35443(7) 0.0267(3) Uani 1 1 d .
C2 C 0.09754(5) 0.57140(14) 0.31284(10) 0.0228(3) Uani 1 1 d .
H2 H 0.0943 0.4875 0.3049 0.027 Uiso 1 1 calc R
C3 C 0.08201(4) 0.84654(13) 0.02095(9) 0.0173(3) Uani 1 1 d .
C4 C 0.17862(5) 1.06018(12) 0.27253(9) 0.0182(3) Uani 1 1 d .
H4 H 0.1739 1.0942 0.2175 0.022 Uiso 1 1 calc R
C5 C 0.05184(5) 0.86119(15) -0.04629(10) 0.0230(3) Uani 1 1 d .
H5 H 0.0316 0.9103 -0.0434 0.028 Uiso 1 1 calc R
C6 C 0.19282(4) 0.81888(12) 0.11642(9) 0.0141(3) Uani 1 1 d .
C7 C 0.15446(4) 0.58799(12) 0.12877(9) 0.0161(3) Uani 1 1 d .
C8 C 0.11146(4) 0.72040(13) -0.05651(9) 0.0177(3) Uani 1 1 d .
H8 H 0.1320 0.6732 -0.0607 0.021 Uiso 1 1 calc R
C9 C 0.17741(4) 0.52003(13) 0.09362(10) 0.0198(3) Uani 1 1 d .
H9 H 0.1905 0.5534 0.0580 0.024 Uiso 1 1 calc R
C10 C 0.20843(4) 0.88384(12) 0.18543(9) 0.0148(3) Uani 1 1 d .
C11 C 0.10530(4) 0.85688(13) 0.30013(9) 0.0186(3) Uani 1 1 d .
C12 C 0.16302(5) 0.35586(14) 0.16390(11) 0.0283(4) Uani 1 1 d .
H12 H 0.1664 0.2775 0.1767 0.034 Uiso 1 1 calc R
C13 C 0.18132(5) 0.40421(14) 0.11012(11) 0.0256(4) Uani 1 1 d .
H13 H 0.1964 0.3586 0.0847 0.031 Uiso 1 1 calc R
C14 C 0.24382(4) 0.93420(13) 0.19398(10) 0.0194(3) Uani 1 1 d .
H14 H 0.2555 0.9726 0.2425 0.023 Uiso 1 1 calc R
C15 C 0.21222(4) 0.85232(13) 0.35128(9) 0.0176(3) Uani 1 1 d .
H15 H 0.2348 0.9028 0.3594 0.021 Uiso 1 1 calc R
C16 C 0.10268(5) 1.06199(13) 0.09373(9) 0.0196(3) Uani 1 1 d .
H16 H 0.1111 1.1049 0.1454 0.024 Uiso 1 1 calc R
C17 C 0.21509(5) 1.11519(14) 0.32183(11) 0.0252(4) Uani 1 1 d .
H17A H 0.2123 1.1980 0.3202 0.038 Uiso 1 1 calc R
H17B H 0.2362 1.0937 0.2990 0.038 Uiso 1 1 calc R
H17C H 0.2201 1.0890 0.3778 0.038 Uiso 1 1 calc R
C18 C 0.03865(5) 1.03495(17) 0.19273(10) 0.0301(4) Uani 1 1 d .
H18A H 0.0127 1.0559 0.1925 0.045 Uiso 1 1 calc R
H18B H 0.0526 1.1029 0.1841 0.045 Uiso 1 1 calc R
H18C H 0.0509 1.0009 0.2448 0.045 Uiso 1 1 calc R
C19 C 0.05538(5) 0.57133(15) 0.14905(10) 0.0266(4) Uani 1 1 d .
H19 H 0.0346 0.6219 0.1570 0.032 Uiso 1 1 calc R
C20 C 0.08131(5) 0.73529(14) -0.12304(9) 0.0210(3) Uani 1 1 d .
H20 H 0.0813 0.6983 -0.1723 0.025 Uiso 1 1 calc R
C21 C 0.13285(5) 0.58871(15) 0.38121(10) 0.0257(4) Uani 1 1 d .
H21A H 0.1362 0.6698 0.3938 0.039 Uiso 1 1 calc R
H21B H 0.1549 0.5601 0.3646 0.039 Uiso 1 1 calc R
H21C H 0.1301 0.5473 0.4291 0.039 Uiso 1 1 calc R
C22 C 0.13485(4) 0.53728(13) 0.18099(9) 0.0185(3) Uani 1 1 d .
C23 C 0.14605(5) 1.10093(14) 0.30763(10) 0.0230(3) Uani 1 1 d .
H23A H 0.1506 1.0764 0.3639 0.034 Uiso 1 1 calc R
H23B H 0.1223 1.0684 0.2764 0.034 Uiso 1 1 calc R
H23C H 0.1446 1.1840 0.3050 0.034 Uiso 1 1 calc R
C24 C 0.13986(5) 0.42138(14) 0.19903(10) 0.0254(4) Uani 1 1 d .
H24 H 0.1273 0.3874 0.2355 0.030 Uiso 1 1 calc R
C25 C 0.19682(5) 0.86461(14) 0.42627(9) 0.0229(3) Uani 1 1 d .
H25A H 0.1744 0.8167 0.4206 0.034 Uiso 1 1 calc R
H25B H 0.1900 0.9441 0.4323 0.034 Uiso 1 1 calc R
H25C H 0.2162 0.8410 0.4739 0.034 Uiso 1 1 calc R
C26 C 0.13655(5) 1.05545(13) 0.05613(9) 0.0206(3) Uani 1 1 d .
H26A H 0.1286 1.0220 0.0022 0.031 Uiso 1 1 calc R
H26B H 0.1563 1.0082 0.0900 0.031 Uiso 1 1 calc R
H26C H 0.1464 1.1320 0.0521 0.031 Uiso 1 1 calc R
C27 C 0.05423(5) 0.57539(18) 0.05912(11) 0.0340(4) Uani 1 1 d .
H27A H 0.0738 0.5255 0.0482 0.051 Uiso 1 1 calc R
H27B H 0.0587 0.6534 0.0438 0.051 Uiso 1 1 calc R
H27C H 0.0294 0.5499 0.0278 0.051 Uiso 1 1 calc R
C28 C 0.26198(4) 0.92832(13) 0.13178(10) 0.0212(3) Uani 1 1 d .
H28 H 0.2860 0.9631 0.1379 0.025 Uiso 1 1 calc R
C29 C 0.01582(5) 0.84428(18) 0.13684(11) 0.0310(4) Uani 1 1 d .
H29A H 0.0282 0.8068 0.1875 0.047 Uiso 1 1 calc R
H29B H 0.0146 0.7917 0.0919 0.047 Uiso 1 1 calc R
H29C H -0.0098 0.8668 0.1385 0.047 Uiso 1 1 calc R
C30 C 0.24532(4) 0.87202(13) 0.06090(10) 0.0198(3) Uani 1 1 d .
H30 H 0.2571 0.8721 0.0172 0.024 Uiso 1 1 calc R
C31 C 0.11203(4) 0.77387(12) 0.01652(9) 0.0147(3) Uani 1 1 d .
C32 C 0.22589(5) 0.73108(14) 0.34298(10) 0.0227(3) Uani 1 1 d .
H32A H 0.2442 0.7092 0.3927 0.034 Uiso 1 1 calc R
H32B H 0.2379 0.7275 0.2978 0.034 Uiso 1 1 calc R
H32C H 0.2044 0.6789 0.3331 0.034 Uiso 1 1 calc R
C33 C 0.21142(4) 0.81562(12) 0.05413(9) 0.0171(3) Uani 1 1 d .
H33 H 0.2006 0.7741 0.0065 0.020 Uiso 1 1 calc R
C34 C 0.05136(5) 0.80385(14) -0.11767(10) 0.0245(4) Uani 1 1 d .
H34 H 0.0304 0.8119 -0.1628 0.029 Uiso 1 1 calc R
C35 C 0.07212(5) 1.13402(15) 0.03736(10) 0.0289(4) Uani 1 1 d .
H35A H 0.0829 1.2070 0.0271 0.043 Uiso 1 1 calc R
H35B H 0.0513 1.1472 0.0628 0.043 Uiso 1 1 calc R
H35C H 0.0627 1.0937 -0.0137 0.043 Uiso 1 1 calc R
C36 C 0.03827(5) 0.94926(16) 0.12534(10) 0.0242(4) Uani 1 1 d .
H36 H 0.0250 0.9855 0.0733 0.029 Uiso 1 1 calc R
C37 C 0.06247(5) 0.61431(17) 0.33822(11) 0.0315(4) Uani 1 1 d .
H37A H 0.0597 0.5725 0.3859 0.047 Uiso 1 1 calc R
H37B H 0.0400 0.6023 0.2941 0.047 Uiso 1 1 calc R
H37C H 0.0653 0.6955 0.3509 0.047 Uiso 1 1 calc R
C38 C 0.04494(6) 0.44984(17) 0.16887(12) 0.0360(5) Uani 1 1 d .
H38A H 0.0207 0.4287 0.1329 0.054 Uiso 1 1 calc R
H38B H 0.0430 0.4466 0.2249 0.054 Uiso 1 1 calc R
H38C H 0.0645 0.3969 0.1614 0.054 Uiso 1 1 calc R
H1 H 0.1499(7) 0.731(2) 0.2645(14) 0.044(6) Uiso 1 1 d .

loop_
_atom_site_aniso_label
_atom_site_aniso_U_11
_atom_site_aniso_U_22
_atom_site_aniso_U_33
_atom_site_aniso_U_23
_atom_site_aniso_U_13
_atom_site_aniso_U_12
Fe1 0.01303(12) 0.01441(12) 0.01094(12) 0.00252(9) 0.00301(9) 0.00199(8)
P1 0.01657(19) 0.01958(19) 0.01156(17) 0.00239(14) 0.00447(14) 0.00716(14)
P3 0.01602(18) 0.01122(17) 0.01178(17) 0.00036(13) 0.00358(14) 0.00110(13)
P2 0.01554(18) 0.01836(19) 0.01627(18) 0.00467(15) 0.00195(14) -0.00205(14)
Si1 0.01269(19) 0.01140(18) 0.01286(18) 0.00081(14) 0.00257(14) 0.00147(13)
O1 0.0292(6) 0.0359(7) 0.0178(6) 0.0014(5) 0.0108(5) 0.0046(5)
C2 0.0236(8) 0.0242(8) 0.0197(8) 0.0080(7) 0.0038(7) -0.0048(6)
C3 0.0196(8) 0.0192(7) 0.0136(7) 0.0017(6) 0.0050(6) 0.0032(6)
C4 0.0279(8) 0.0116(7) 0.0159(7) 0.0000(6) 0.0073(6) 0.0011(6)
C5 0.0217(8) 0.0285(9) 0.0180(8) 0.0029(7) 0.0033(6) 0.0105(6)
C6 0.0146(7) 0.0111(6) 0.0164(7) 0.0023(5) 0.0034(6) 0.0038(5)
C7 0.0151(7) 0.0136(7) 0.0162(7) 0.0003(6) -0.0026(6) 0.0000(5)
C8 0.0187(8) 0.0153(7) 0.0196(8) -0.0007(6) 0.0057(6) 0.0018(6)
C9 0.0184(8) 0.0174(7) 0.0206(8) -0.0027(6) -0.0008(6) 0.0013(6)
C10 0.0180(7) 0.0118(7) 0.0152(7) 0.0018(6) 0.0052(6) 0.0028(5)
C11 0.0179(8) 0.0210(8) 0.0159(7) 0.0042(6) 0.0024(6) 0.0018(6)
C12 0.0357(10) 0.0127(7) 0.0301(9) 0.0015(7) -0.0043(7) 0.0014(7)
C13 0.0237(8) 0.0188(8) 0.0289(9) -0.0061(7) -0.0038(7) 0.0055(6)
C14 0.0202(8) 0.0149(7) 0.0226(8) -0.0035(6) 0.0047(6) -0.0020(6)
C15 0.0185(7) 0.0170(7) 0.0148(7) 0.0012(6) -0.0009(6) -0.0008(6)
C16 0.0288(9) 0.0164(7) 0.0143(7) 0.0028(6) 0.0065(6) 0.0081(6)
C17 0.0339(10) 0.0155(7) 0.0270(9) -0.0047(7) 0.0090(7) -0.0040(7)
C18 0.0300(9) 0.0440(11) 0.0185(8) 0.0035(8) 0.0102(7) 0.0209(8)
C19 0.0189(8) 0.0315(9) 0.0257(9) 0.0071(7) -0.0015(7) -0.0084(7)
C20 0.0274(9) 0.0201(8) 0.0148(7) -0.0015(6) 0.0038(6) 0.0021(6)
C21 0.0284(9) 0.0266(9) 0.0198(8) 0.0090(7) 0.0017(7) -0.0032(7)
C22 0.0188(8) 0.0164(7) 0.0172(7) 0.0012(6) -0.0017(6) -0.0013(6)
C23 0.0331(9) 0.0170(7) 0.0209(8) -0.0008(6) 0.0105(7) 0.0056(6)
C24 0.0304(9) 0.0168(8) 0.0255(8) 0.0037(7) -0.0001(7) -0.0039(6)
C25 0.0280(9) 0.0253(8) 0.0137(7) 0.0031(6) 0.0018(6) -0.0009(7)
C26 0.0288(9) 0.0164(7) 0.0179(7) 0.0030(6) 0.0083(6) 0.0036(6)
C27 0.0284(10) 0.0427(11) 0.0247(9) 0.0050(8) -0.0052(7) -0.0173(8)
C28 0.0176(8) 0.0158(7) 0.0319(9) 0.0001(6) 0.0092(7) -0.0019(6)
C29 0.0170(8) 0.0495(11) 0.0268(9) 0.0064(8) 0.0058(7) 0.0060(8)
C30 0.0215(8) 0.0180(7) 0.0232(8) 0.0036(6) 0.0116(6) 0.0046(6)
C31 0.0157(7) 0.0133(7) 0.0147(7) 0.0030(6) 0.0031(6) 0.0000(5)
C32 0.0208(8) 0.0198(8) 0.0241(8) 0.0046(7) -0.0013(6) 0.0029(6)
C33 0.0185(7) 0.0158(7) 0.0170(7) -0.0007(6) 0.0046(6) 0.0038(6)
C34 0.0243(9) 0.0288(9) 0.0166(8) 0.0011(7) -0.0019(6) 0.0057(7)
C35 0.0375(10) 0.0275(9) 0.0227(8) 0.0096(7) 0.0092(7) 0.0171(8)
C36 0.0184(8) 0.0379(9) 0.0171(7) 0.0048(7) 0.0058(6) 0.0140(7)
C37 0.0287(9) 0.0401(10) 0.0282(9) 0.0113(8) 0.0119(7) -0.0030(8)
C38 0.0320(10) 0.0369(10) 0.0327(10) 0.0093(8) -0.0045(8) -0.0177(8)

loop_
_atom_type_symbol
_atom_type_description
_atom_type_scat_dispersion_real
_atom_type_scat_dispersion_imag
_atom_type_scat_source
C C 0.0181 0.0091 'International Tables Vol C Tables 4.2.6.8 and 6.1.1.4'
H H 0.0000 0.0000 'International Tables Vol C Tables 4.2.6.8 and 6.1.1.4'
O O 0.0492 0.0322 'International Tables Vol C Tables 4.2.6.8 and 6.1.1.4'
Si Si 0.2541 0.3302 'International Tables Vol C Tables 4.2.6.8 and 6.1.1.4'
P P 0.2955 0.4335 'International Tables Vol C Tables 4.2.6.8 and 6.1.1.4'
Fe Fe -1.1336 3.1974 'International Tables Vol C Tables 4.2.6.8 and 6.1.1.4'

loop_
_geom_angle_atom_site_label_1
_geom_angle_atom_site_label_2
_geom_angle_atom_site_label_3
_geom_angle
C11 Fe1 P3 95.99(5)
C11 Fe1 P2 96.68(5)
P3 Fe1 P2 138.877(17)
C11 Fe1 P1 99.10(5)
P3 Fe1 P1 106.054(16)
P2 Fe1 P1 110.274(17)
C11 Fe1 Si1 178.69(5)
P3 Fe1 Si1 84.541(15)
P2 Fe1 Si1 82.160(16)
P1 Fe1 Si1 81.882(15)
C11 Fe1 H1 96.4(9)
P3 Fe1 H1 73.4(9)
P2 Fe1 H1 66.4(9)
P1 Fe1 H1 164.5(9)
Si1 Fe1 H1 82.6(9)
C3 P1 C36 104.77(7)
C3 P1 C16 99.11(7)
C36 P1 C16 99.58(8)
C3 P1 Fe1 110.94(5)
C36 P1 Fe1 118.02(5)
C16 P1 Fe1 121.67(5)
C10 P3 C15 99.15(7)
C10 P3 C4 102.31(7)
C15 P3 C4 101.98(7)
C10 P3 Fe1 112.93(5)
C15 P3 Fe1 117.92(5)
C4 P3 Fe1 119.56(5)
C22 P2 C2 104.37(7)
C22 P2 C19 98.71(8)
C2 P2 C19 97.92(7)
C22 P2 Fe1 108.19(5)
C2 P2 Fe1 115.27(6)
C19 P2 Fe1 129.10(6)
C6 Si1 C31 108.87(6)
C6 Si1 C7 109.54(6)
C31 Si1 C7 108.16(6)
C6 Si1 Fe1 111.19(5)
C31 Si1 Fe1 110.60(5)
C7 Si1 Fe1 108.42(5)
C21 C2 C37 110.24(15)
C21 C2 P2 114.04(11)
C37 C2 P2 112.37(11)
C21 C2 H2 106.6
C37 C2 H2 106.6
P2 C2 H2 106.6
C5 C3 C31 119.93(14)
C5 C3 P1 125.81(12)
C31 C3 P1 114.26(11)
C17 C4 C23 107.76(13)
C17 C4 P3 117.99(11)
C23 C4 P3 112.45(11)
C17 C4 H4 105.9
C23 C4 H4 105.9
P3 C4 H4 105.9
C34 C5 C3 120.06(15)
C34 C5 H5 120.0
C3 C5 H5 120.0
C33 C6 C10 118.88(14)
C33 C6 Si1 126.25(12)
C10 C6 Si1 114.84(11)
C9 C7 C22 118.92(14)
C9 C7 Si1 127.33(12)
C22 C7 Si1 113.73(11)
C20 C8 C31 120.81(14)
C20 C8 H8 119.6
C31 C8 H8 119.6
C13 C9 C7 121.02(16)
C13 C9 H9 119.5
C7 C9 H9 119.5
C14 C10 C6 119.52(14)
C14 C10 P3 124.73(12)
C6 C10 P3 115.68(11)
O1 C11 Fe1 178.50(14)
C13 C12 C24 120.36(15)
C13 C12 H12 119.8
C24 C12 H12 119.8
C12 C13 C9 119.63(16)
C12 C13 H13 120.2
C9 C13 H13 120.2
C28 C14 C10 120.23(15)
C28 C14 H14 119.9
C10 C14 H14 119.9
C25 C15 C32 111.23(13)
C25 C15 P3 112.88(11)
C32 C15 P3 111.82(11)
C25 C15 H15 106.8
C32 C15 H15 106.8
P3 C15 H15 106.8
C26 C16 C35 107.53(13)
C26 C16 P1 111.68(10)
C35 C16 P1 115.85(12)
C26 C16 H16 107.1
C35 C16 H16 107.1
P1 C16 H16 107.1
C4 C17 H17A 109.5
C4 C17 H17B 109.5
H17A C17 H17B 109.5
C4 C17 H17C 109.5
H17A C17 H17C 109.5
H17B C17 H17C 109.5
C36 C18 H18A 109.5
C36 C18 H18B 109.5
H18A C18 H18B 109.5
C36 C18 H18C 109.5
H18A C18 H18C 109.5
H18B C18 H18C 109.5
C27 C19 C38 107.69(16)
C27 C19 P2 112.22(12)
C38 C19 P2 116.66(12)
C27 C19 H19 106.6
C38 C19 H19 106.6
P2 C19 H19 106.6
C34 C20 C8 120.12(15)
C34 C20 H20 119.9
C8 C20 H20 119.9
C2 C21 H21A 109.5
C2 C21 H21B 109.5
H21A C21 H21B 109.5
C2 C21 H21C 109.5
H21A C21 H21C 109.5
H21B C21 H21C 109.5
C24 C22 C7 119.56(15)
C24 C22 P2 125.45(13)
C7 C22 P2 114.82(11)
C4 C23 H23A 109.5
C4 C23 H23B 109.5
H23A C23 H23B 109.5
C4 C23 H23C 109.5
H23A C23 H23C 109.5
H23B C23 H23C 109.5
C12 C24 C22 120.43(16)
C12 C24 H24 119.8
C22 C24 H24 119.8
C15 C25 H25A 109.5
C15 C25 H25B 109.5
H25A C25 H25B 109.5
C15 C25 H25C 109.5
H25A C25 H25C 109.5
H25B C25 H25C 109.5
C16 C26 H26A 109.5
C16 C26 H26B 109.5
H26A C26 H26B 109.5
C16 C26 H26C 109.5
H26A C26 H26C 109.5
H26B C26 H26C 109.5
C19 C27 H27A 109.5
C19 C27 H27B 109.5
H27A C27 H27B 109.5
C19 C27 H27C 109.5
H27A C27 H27C 109.5
H27B C27 H27C 109.5
C30 C28 C14 120.38(15)
C30 C28 H28 119.8
C14 C28 H28 119.8
C36 C29 H29A 109.5
C36 C29 H29B 109.5
H29A C29 H29B 109.5
C36 C29 H29C 109.5
H29A C29 H29C 109.5
H29B C29 H29C 109.5
C28 C30 C33 119.60(14)
C28 C30 H30 120.2
C33 C30 H30 120.2
C8 C31 C3 118.84(14)
C8 C31 Si1 126.54(11)
C3 C31 Si1 114.24(11)
C15 C32 H32A 109.5
C15 C32 H32B 109.5
H32A C32 H32B 109.5
C15 C32 H32C 109.5
H32A C32 H32C 109.5
H32B C32 H32C 109.5
C30 C33 C6 121.03(14)
C30 C33 H33 119.5
C6 C33 H33 119.5
C20 C34 C5 120.18(15)
C20 C34 H34 119.9
C5 C34 H34 119.9
C16 C35 H35A 109.5
C16 C35 H35B 109.5
H35A C35 H35B 109.5
C16 C35 H35C 109.5
H35A C35 H35C 109.5
H35B C35 H35C 109.5
C29 C36 C18 110.04(15)
C29 C36 P1 113.15(12)
C18 C36 P1 110.34(12)
C29 C36 H36 107.7
C18 C36 H36 107.7
P1 C36 H36 107.7
C2 C37 H37A 109.5
C2 C37 H37B 109.5
H37A C37 H37B 109.5
C2 C37 H37C 109.5
H37A C37 H37C 109.5
H37B C37 H37C 109.5
C19 C38 H38A 109.5
C19 C38 H38B 109.5
H38A C38 H38B 109.5
C19 C38 H38C 109.5
H38A C38 H38C 109.5
H38B C38 H38C 109.5

loop_
_geom_bond_atom_site_label_1
_geom_bond_atom_site_label_2
_geom_bond_distance
Fe1 C11 1.7679(16)
Fe1 P3 2.2214(4)
Fe1 P2 2.2495(4)
Fe1 P1 2.2559(4)
Fe1 Si1 2.2567(4)
Fe1 H1 1.43(2)
P1 C3 1.8454(15)
P1 C36 1.8631(16)
P1 C16 1.8943(16)
P3 C10 1.8599(15)
P3 C15 1.8640(15)
P3 C4 1.8897(15)
P2 C22 1.8501(16)
P2 C2 1.8715(16)
P2 C19 1.9070(17)
Si1 C6 1.8862(15)
Si1 C31 1.8939(15)
Si1 C7 1.8980(15)
O1 C11 1.159(2)
C2 C21 1.529(2)
C2 C37 1.538(2)
C2 H2 1.0000
C3 C5 1.396(2)
C3 C31 1.409(2)
C4 C17 1.536(2)
C4 C23 1.538(2)
C4 H4 1.0000
C5 C34 1.393(2)
C5 H5 0.9500
C6 C33 1.400(2)
C6 C10 1.406(2)
C7 C9 1.399(2)
C7 C22 1.410(2)
C8 C20 1.388(2)
C8 C31 1.396(2)
C8 H8 0.9500
C9 C13 1.393(2)
C9 H9 0.9500
C10 C14 1.399(2)
C12 C13 1.387(3)
C12 C24 1.388(3)
C12 H12 0.9500
C13 H13 0.9500
C14 C28 1.389(2)
C14 H14 0.9500
C15 C25 1.531(2)
C15 C32 1.531(2)
C15 H15 1.0000
C16 C26 1.533(2)
C16 C35 1.540(2)
C16 H16 1.0000
C17 H17A 0.9800
C17 H17B 0.9800
C17 H17C 0.9800
C18 C36 1.531(2)
C18 H18A 0.9800
C18 H18B 0.9800
C18 H18C 0.9800
C19 C27 1.531(2)
C19 C38 1.540(2)
C19 H19 1.0000
C20 C34 1.382(2)
C20 H20 0.9500
C21 H21A 0.9800
C21 H21B 0.9800
C21 H21C 0.9800
C22 C24 1.402(2)
C23 H23A 0.9800
C23 H23B 0.9800
C23 H23C 0.9800
C24 H24 0.9500
C25 H25A 0.9800
C25 H25B 0.9800
C25 H25C 0.9800
C26 H26A 0.9800
C26 H26B 0.9800
C26 H26C 0.9800
C27 H27A 0.9800
C27 H27B 0.9800
C27 H27C 0.9800
C28 C30 1.386(2)
C28 H28 0.9500
C29 C36 1.524(3)
C29 H29A 0.9800
C29 H29B 0.9800
C29 H29C 0.9800
C30 C33 1.386(2)
C30 H30 0.9500
C32 H32A 0.9800
C32 H32B 0.9800
C32 H32C 0.9800
C33 H33 0.9500
C34 H34 0.9500
C35 H35A 0.9800
C35 H35B 0.9800
C35 H35C 0.9800
C36 H36 1.0000
C37 H37A 0.9800
C37 H37B 0.9800
C37 H37C 0.9800
C38 H38A 0.9800
C38 H38B 0.9800
C38 H38C 0.9800
